data_7058049
loop_
_publ_author_name
'Saxena, Priya'
'Thomas, Jisha Mary'
'Sivasankar, Chinnappan'
'Thirupathi, Natesan'

_publ_section_title
;
 Syntheses and structural aspects of six-membered palladacyclic complexes
 derived from N,N&#x2032;,N&#x2032;&#x2032;-triarylguanidines with N- or
 S-thiocyanate ligands
;
_journal_issue 5
_journal_name_full 'New Journal of Chemistry'
_journal_page_first 2307
_journal_paper_doi 10.1039/C8NJ04167A
_journal_volume 43
_journal_year 2019
_chemical_formula_moiety 'C46 H44 N8 Pd2 S2'
_chemical_formula_sum 'C46 H44 N8 Pd2 S2'
_chemical_formula_weight 985.81
_space_group_crystal_system orthorhombic
_space_group_IT_number 61
_space_group_name_Hall '-P 2ac 2ab'
_space_group_name_H-M_alt 'P b c a'
_symmetry_space_group_name_Hall '-P 2ac 2ab'
_symmetry_space_group_name_H-M 'P b c a'
_atom_sites_solution_hydrogens geom
_audit_creation_method SHELXL-2016/6
_audit_update_record
;
2018-04-20 deposited with the CCDC.
2018-12-14 downloaded from the CCDC.
;
_cell_angle_alpha 90
_cell_angle_beta 90
_cell_angle_gamma 90
_cell_formula_units_Z 4
_cell_length_a 14.0567(6)
_cell_length_b 16.0971(7)
_cell_length_c 18.9179(10)
_cell_measurement_reflns_used 4371
_cell_measurement_temperature 298(2)
_cell_measurement_theta_max 26.47
_cell_measurement_theta_min 2.90
_cell_volume 4280.6(3)
_computing_cell_refinement 'CrysAlisPro, Oxford Diffraction Ltd.'
_computing_data_collection 'CrysAlisPro, Oxford Diffraction Ltd.'
_computing_data_reduction 'CrysAlisPro, Oxford Diffraction Ltd.'
_computing_molecular_graphics 'OLEX 2-2.1'
_computing_publication_material 'WINGX V1.80.01'
_computing_structure_refinement 'SHELXL-2016/6 (Sheldrick, 2016)'
_computing_structure_solution SIR-92
_diffrn_ambient_temperature 298(2)
_diffrn_detector_area_resol_mean 0.3703
_diffrn_measured_fraction_theta_full 0.998
_diffrn_measured_fraction_theta_max 0.998
_diffrn_measurement_device_type 'Sapphire-3 CCD detector'
_diffrn_measurement_method 'OMEGA SCAN'
_diffrn_radiation_source 'fine-focus sealed tube'
_diffrn_radiation_type MoK\a
_diffrn_radiation_wavelength 0.71073
_diffrn_reflns_av_R_equivalents 0.0208
_diffrn_reflns_av_unetI/netI 0.0179
_diffrn_reflns_Laue_measured_fraction_full 0.998
_diffrn_reflns_Laue_measured_fraction_max 0.998
_diffrn_reflns_limit_h_max 17
_diffrn_reflns_limit_h_min -16
_diffrn_reflns_limit_k_max 20
_diffrn_reflns_limit_k_min -16
_diffrn_reflns_limit_l_max 23
_diffrn_reflns_limit_l_min -20
_diffrn_reflns_number 19693
_diffrn_reflns_point_group_measured_fraction_full 0.998
_diffrn_reflns_point_group_measured_fraction_max 0.998
_diffrn_reflns_theta_full 25.242
_diffrn_reflns_theta_max 26.371
_diffrn_reflns_theta_min 2.898
_exptl_absorpt_coefficient_mu 0.981
_exptl_absorpt_correction_T_max 0.8131
_exptl_absorpt_correction_T_min 0.7987
_exptl_absorpt_correction_type empirical
_exptl_absorpt_process_details 'CrysAlisPro 1.171.34.40 (2006)'
_exptl_crystal_colour Yellow
_exptl_crystal_density_diffrn 1.530
_exptl_crystal_density_method 'not measured'
_exptl_crystal_description Irregular
_exptl_crystal_F_000 2000
_exptl_crystal_size_max 0.240
_exptl_crystal_size_mid 0.220
_exptl_crystal_size_min 0.220
_refine_diff_density_max 0.590
_refine_diff_density_min -0.445
_refine_diff_density_rms 0.074
_refine_ls_extinction_method none
_refine_ls_goodness_of_fit_ref 1.184
_refine_ls_hydrogen_treatment constr
_refine_ls_matrix_type fullcycle
_refine_ls_number_parameters 265
_refine_ls_number_reflns 4371
_refine_ls_number_restraints 0
_refine_ls_restrained_S_all 1.184
_refine_ls_R_factor_all 0.0554
_refine_ls_R_factor_gt 0.0438
_refine_ls_shift/su_max 0.034
_refine_ls_shift/su_mean 0.012
_refine_ls_structure_factor_coef Fsqd
_refine_ls_weighting_details 'w=1/[\s^2^(Fo^2^)+(0.0480P)^2^+5.6208P] where P=(Fo^2^+2Fc^2^)/3'
_refine_ls_weighting_scheme calc
_refine_ls_wR_factor_gt 0.1129
_refine_ls_wR_factor_ref 0.1214
_reflns_Friedel_coverage 0.000
_reflns_number_gt 3655
_reflns_number_total 4371
_reflns_threshold_expression 'I > 2\s(I)'
_cod_data_source_file c8nj04167a2.cif
_cod_data_source_block 2
_cod_depositor_comments
;
The following automatic conversions were performed:

'_exptl_absorpt_correction_type' value 'EMPIRICAL' changed to
'empirical' according to
/home/data/users/saulius/crontab/automatic-downloads/rss-feeds/RSC/lib/dictionaries/cif_core.dic
dictionary named 'cif_core.dic' version 2.4.2 from 2011-04-26.

Automatic conversion script
Id: cif_fix_values 4973 2017-02-22 13:04:09Z antanas 

 Adding full bibliography for 7058049--7058061.cif.
;
_cod_database_code 7058049
_shelx_shelxl_version_number 2016/6
_shelx_space_group_comment
;
The symmetry employed for this shelxl refinement is uniquely defined
by the following loop, which should always be used as a source of
symmetry information in preference to the above space-group names.
They are only intended as comments.
;
_shelx_estimated_absorpt_t_min 0.799
_shelx_estimated_absorpt_t_max 0.813

loop_
_space_group_symop_operation_xyz
'x, y, z'
'-x+1/2, -y, z+1/2'
'-x, y+1/2, -z+1/2'
'x+1/2, -y+1/2, -z'
'-x, -y, -z'
'x-1/2, y, -z-1/2'
'x, -y-1/2, z-1/2'
'-x-1/2, y-1/2, z'

loop_
_atom_site_label
_atom_site_type_symbol
_atom_site_fract_x
_atom_site_fract_y
_atom_site_fract_z
_atom_site_U_iso_or_equiv
_atom_site_adp_type
_atom_site_occupancy
_atom_site_site_symmetry_order
_atom_site_calc_flag
_atom_site_refinement_flags_posn
_atom_site_refinement_flags_adp
N1 N 0.8525(2) 0.2035(2) 0.60976(18) 0.0494(8) Uani 1 1 d . .
N2 N 0.8393(3) 0.3079(2) 0.6932(2) 0.0737(12) Uani 1 1 d . .
H2 H 0.871543 0.339646 0.665567 0.088 Uiso 1 1 calc R U
N3 N 0.7844(3) 0.1758(2) 0.71860(19) 0.0620(10) Uani 1 1 d . .
H3 H 0.796342 0.181803 0.762887 0.074 Uiso 1 1 calc R U
N4 N 0.9886(3) 0.0938(2) 0.5274(2) 0.0543(8) Uani 1 1 d . .
C1 C 0.8266(3) 0.2281(3) 0.6716(2) 0.0528(10) Uani 1 1 d . .
C2 C 0.8818(3) 0.2623(2) 0.5581(2) 0.0488(9) Uani 1 1 d . .
C3 C 0.9735(3) 0.2947(3) 0.5590(3) 0.0650(12) Uani 1 1 d . .
H3A H 1.016533 0.278267 0.593668 0.078 Uiso 1 1 calc R U
C4 C 1.0002(4) 0.3518(3) 0.5079(3) 0.0812(16) Uani 1 1 d . .
H4 H 1.061105 0.374360 0.508325 0.097 Uiso 1 1 calc R U
C5 C 0.9377(6) 0.3744(4) 0.4577(4) 0.098(2) Uani 1 1 d . .
H5 H 0.955743 0.413559 0.424173 0.118 Uiso 1 1 calc R U
C6 C 0.8487(5) 0.3413(4) 0.4548(4) 0.0947(19) Uani 1 1 d . .
H6 H 0.807302 0.356636 0.418693 0.114 Uiso 1 1 calc R U
C7 C 0.8195(4) 0.2841(3) 0.5060(3) 0.0651(12) Uani 1 1 d . .
C8 C 0.7232(4) 0.2470(4) 0.5043(4) 0.104(2) Uani 1 1 d . .
H8A H 0.728466 0.187514 0.503203 0.156 Uiso 1 1 calc R U
H8B H 0.690087 0.265761 0.462943 0.156 Uiso 1 1 calc R U
H8C H 0.688655 0.263487 0.545781 0.156 Uiso 1 1 calc R U
C9 C 0.8047(3) 0.3446(3) 0.7570(2) 0.0568(11) Uani 1 1 d . .
C10 C 0.7203(4) 0.3859(4) 0.7573(3) 0.0837(15) Uani 1 1 d . .
H10 H 0.682283 0.386357 0.717046 0.100 Uiso 1 1 calc R U
C11 C 0.6910(6) 0.4273(4) 0.8176(5) 0.109(2) Uani 1 1 d . .
H11 H 0.633464 0.455831 0.817931 0.131 Uiso 1 1 calc R U
C12 C 0.7458(6) 0.4262(4) 0.8754(4) 0.104(2) Uani 1 1 d . .
H12 H 0.725600 0.453416 0.916112 0.124 Uiso 1 1 calc R U
C13 C 0.8286(6) 0.3867(5) 0.8755(3) 0.0971(19) Uani 1 1 d . .
H13 H 0.865694 0.387077 0.916161 0.116 Uiso 1 1 calc R U
C14 C 0.8611(4) 0.3447(4) 0.8158(3) 0.0736(14) Uani 1 1 d . .
C15 C 0.9564(5) 0.3012(6) 0.8166(4) 0.132(3) Uani 1 1 d . .
H15A H 0.951889 0.250115 0.790581 0.198 Uiso 1 1 calc R U
H15B H 0.974427 0.289533 0.864483 0.198 Uiso 1 1 calc R U
H15C H 1.003398 0.336332 0.795073 0.198 Uiso 1 1 calc R U
C16 C 0.7207(3) 0.1113(2) 0.6970(2) 0.0510(9) Uani 1 1 d . .
C17 C 0.7379(3) 0.0653(2) 0.6355(2) 0.0489(9) Uani 1 1 d . .
C18 C 0.6665(3) 0.0108(2) 0.6143(3) 0.0555(10) Uani 1 1 d . .
H18 H 0.673333 -0.018328 0.572159 0.067 Uiso 1 1 calc R U
C19 C 0.5857(3) -0.0008(3) 0.6545(3) 0.0622(12) Uani 1 1 d . .
H19 H 0.538925 -0.037266 0.638863 0.075 Uiso 1 1 calc R U
C20 C 0.5735(3) 0.0403(3) 0.7167(3) 0.0649(12) Uani 1 1 d . .
H20 H 0.519850 0.029741 0.744021 0.078 Uiso 1 1 calc R U
C21 C 0.6403(3) 0.0981(3) 0.7397(3) 0.0579(11) Uani 1 1 d . .
C22 C 0.6242(4) 0.1450(4) 0.8066(3) 0.0903(18) Uani 1 1 d . .
H22A H 0.617114 0.202983 0.796125 0.135 Uiso 1 1 calc R U
H22B H 0.677518 0.137173 0.837560 0.135 Uiso 1 1 calc R U
H22C H 0.567469 0.124876 0.829128 0.135 Uiso 1 1 calc R U
C23 C 0.9491(3) -0.0805(2) 0.5093(2) 0.0513(10) Uani 1 1 d . .
Pd1 Pd 0.85979(2) 0.07979(2) 0.58355(2) 0.04714(12) Uani 1 1 d . .
S1 S 0.85771(9) -0.06248(7) 0.56280(9) 0.0728(4) Uani 1 1 d . .

loop_
_atom_site_aniso_label
_atom_site_aniso_U_11
_atom_site_aniso_U_22
_atom_site_aniso_U_33
_atom_site_aniso_U_23
_atom_site_aniso_U_13
_atom_site_aniso_U_12
N1 0.068(2) 0.0399(17) 0.0406(17) -0.0040(14) 0.0127(15) -0.0081(15)
N2 0.110(3) 0.050(2) 0.060(2) -0.0153(18) 0.033(2) -0.031(2)
N3 0.085(3) 0.056(2) 0.0450(19) -0.0039(16) 0.0096(18) -0.0239(19)
N4 0.063(2) 0.0383(17) 0.061(2) -0.0075(15) 0.0114(18) -0.0073(15)
C1 0.064(2) 0.043(2) 0.051(2) -0.0054(18) 0.008(2) -0.0125(19)
C2 0.067(2) 0.0339(19) 0.046(2) -0.0031(16) 0.0163(19) -0.0018(17)
C3 0.067(3) 0.050(2) 0.078(3) -0.003(2) 0.021(2) -0.007(2)
C4 0.078(3) 0.060(3) 0.105(4) 0.005(3) 0.036(3) -0.014(3)
C5 0.128(6) 0.073(4) 0.093(5) 0.022(3) 0.031(4) -0.017(4)
C6 0.128(6) 0.069(4) 0.086(4) 0.018(3) -0.009(4) 0.002(4)
C7 0.077(3) 0.044(2) 0.074(3) 0.001(2) 0.004(3) -0.001(2)
C8 0.094(4) 0.084(4) 0.133(6) 0.002(4) -0.029(4) 0.008(4)
C9 0.072(3) 0.048(2) 0.050(2) -0.0111(19) 0.012(2) -0.018(2)
C10 0.080(4) 0.103(4) 0.068(3) 0.005(3) 0.005(3) 0.002(3)
C11 0.098(5) 0.110(5) 0.118(6) 0.012(4) 0.034(5) 0.036(4)
C12 0.150(7) 0.085(4) 0.076(4) -0.013(3) 0.034(5) 0.009(4)
C13 0.116(5) 0.116(5) 0.058(3) -0.019(3) -0.004(3) -0.023(4)
C14 0.075(3) 0.079(4) 0.067(3) -0.004(3) 0.002(2) -0.014(3)
C15 0.087(5) 0.185(9) 0.124(6) 0.013(6) -0.007(4) 0.012(5)
C16 0.058(2) 0.040(2) 0.054(2) 0.0063(17) 0.0034(19) -0.0077(18)
C17 0.052(2) 0.038(2) 0.056(2) 0.0055(17) 0.0063(18) -0.0022(17)
C18 0.063(2) 0.037(2) 0.067(3) -0.0013(19) 0.000(2) -0.0006(19)
C19 0.052(2) 0.041(2) 0.093(4) 0.005(2) -0.003(2) -0.0031(19)
C20 0.058(3) 0.053(3) 0.084(3) 0.011(2) 0.015(2) 0.002(2)
C21 0.066(3) 0.047(2) 0.061(3) 0.005(2) 0.009(2) -0.001(2)
C22 0.097(4) 0.103(5) 0.071(3) -0.012(3) 0.031(3) -0.018(3)
C23 0.060(2) 0.0320(19) 0.062(3) -0.0029(17) 0.005(2) -0.0074(17)
Pd1 0.0576(2) 0.03576(18) 0.04802(19) -0.00226(12) 0.00747(13) -0.00508(13)
S1 0.0800(8) 0.0378(6) 0.1006(10) -0.0058(6) 0.0409(7) -0.0076(5)

loop_
_atom_type_symbol
_atom_type_description
_atom_type_scat_dispersion_real
_atom_type_scat_dispersion_imag
_atom_type_scat_source
C C 0.0033 0.0016 'International Tables Vol C Tables 4.2.6.8 and 6.1.1.4'
H H 0.0000 0.0000 'International Tables Vol C Tables 4.2.6.8 and 6.1.1.4'
N N 0.0061 0.0033 'International Tables Vol C Tables 4.2.6.8 and 6.1.1.4'
S S 0.1246 0.1234 'International Tables Vol C Tables 4.2.6.8 and 6.1.1.4'
Pd Pd -0.9988 1.0072 'International Tables Vol C Tables 4.2.6.8 and 6.1.1.4'

loop_
_geom_angle_atom_site_label_1
_geom_angle_atom_site_label_2
_geom_angle_atom_site_label_3
_geom_angle
_geom_angle_site_symmetry_1
C1 N1 C2 120.2(3) .
C1 N1 Pd1 122.1(3) .
C2 N1 Pd1 117.7(2) .
C1 N2 C9 126.8(4) .
C1 N2 H2 116.6 .
C9 N2 H2 116.6 .
C1 N3 C16 122.3(4) .
C1 N3 H3 118.8 .
C16 N3 H3 118.8 .
C23 N4 Pd1 161.2(3) 5_756
N1 C1 N2 121.7(4) .
N1 C1 N3 121.8(4) .
N2 C1 N3 116.4(4) .
C7 C2 C3 120.5(4) .
C7 C2 N1 118.8(4) .
C3 C2 N1 120.7(4) .
C4 C3 C2 119.4(5) .
C4 C3 H3A 120.3 .
C2 C3 H3A 120.3 .
C5 C4 C3 119.7(5) .
C5 C4 H4 120.1 .
C3 C4 H4 120.1 .
C4 C5 C6 121.6(6) .
C4 C5 H5 119.2 .
C6 C5 H5 119.2 .
C5 C6 C7 119.9(6) .
C5 C6 H6 120.0 .
C7 C6 H6 120.0 .
C2 C7 C6 118.8(5) .
C2 C7 C8 119.9(5) .
C6 C7 C8 121.3(6) .
C7 C8 H8A 109.5 .
C7 C8 H8B 109.5 .
H8A C8 H8B 109.5 .
C7 C8 H8C 109.5 .
H8A C8 H8C 109.5 .
H8B C8 H8C 109.5 .
C10 C9 C14 120.1(5) .
C10 C9 N2 120.2(5) .
C14 C9 N2 119.4(5) .
C9 C10 C11 119.9(6) .
C9 C10 H10 120.1 .
C11 C10 H10 120.1 .
C12 C11 C10 119.8(6) .
C12 C11 H11 120.1 .
C10 C11 H11 120.1 .
C13 C12 C11 120.8(6) .
C13 C12 H12 119.6 .
C11 C12 H12 119.6 .
C12 C13 C14 121.3(6) .
C12 C13 H13 119.3 .
C14 C13 H13 119.3 .
C9 C14 C13 118.1(6) .
C9 C14 C15 121.4(5) .
C13 C14 C15 120.5(6) .
C14 C15 H15A 109.5 .
C14 C15 H15B 109.5 .
H15A C15 H15B 109.5 .
C14 C15 H15C 109.5 .
H15A C15 H15C 109.5 .
H15B C15 H15C 109.5 .
C17 C16 C21 122.4(4) .
C17 C16 N3 120.9(4) .
C21 C16 N3 116.6(4) .
C18 C17 C16 116.6(4) .
C18 C17 Pd1 123.6(3) .
C16 C17 Pd1 119.8(3) .
C19 C18 C17 121.3(4) .
C19 C18 H18 119.3 .
C17 C18 H18 119.3 .
C20 C19 C18 121.0(4) .
C20 C19 H19 119.5 .
C18 C19 H19 119.5 .
C19 C20 C21 120.7(4) .
C19 C20 H20 119.7 .
C21 C20 H20 119.7 .
C20 C21 C16 117.6(4) .
C20 C21 C22 120.1(4) .
C16 C21 C22 122.3(4) .
C21 C22 H22A 109.5 .
C21 C22 H22B 109.5 .
H22A C22 H22B 109.5 .
C21 C22 H22C 109.5 .
H22A C22 H22C 109.5 .
H22B C22 H22C 109.5 .
N4 C23 S1 179.2(4) 5_756
C17 Pd1 N1 87.22(14) .
C17 Pd1 N4 179.19(15) .
N1 Pd1 N4 93.47(12) .
C17 Pd1 S1 87.53(11) .
N1 Pd1 S1 174.44(9) .
N4 Pd1 S1 91.79(9) .
C23 S1 Pd1 105.40(12) .

loop_
_geom_bond_atom_site_label_1
_geom_bond_atom_site_label_2
_geom_bond_distance
_geom_bond_site_symmetry_2
N1 C1 1.287(5) .
N1 C2 1.421(5) .
N1 Pd1 2.055(3) .
N2 C1 1.360(5) .
N2 C9 1.429(5) .
N2 H2 0.8600 .
N3 C1 1.360(5) .
N3 C16 1.430(5) .
N3 H3 0.8600 .
N4 C23 1.138(5) 5_756
N4 Pd1 2.112(4) .
C2 C7 1.366(7) .
C2 C3 1.391(6) .
C3 C4 1.386(7) .
C3 H3A 0.9300 .
C4 C5 1.343(9) .
C4 H4 0.9300 .
C5 C6 1.362(9) .
C5 H5 0.9300 .
C6 C7 1.397(8) .
C6 H6 0.9300 .
C7 C8 1.480(8) .
C8 H8A 0.9600 .
C8 H8B 0.9600 .
C8 H8C 0.9600 .
C9 C10 1.361(7) .
C9 C14 1.366(7) .
C10 C11 1.384(9) .
C10 H10 0.9300 .
C11 C12 1.339(10) .
C11 H11 0.9300 .
C12 C13 1.325(10) .
C12 H12 0.9300 .
C13 C14 1.393(8) .
C13 H13 0.9300 .
C14 C15 1.512(9) .
C15 H15A 0.9600 .
C15 H15B 0.9600 .
C15 H15C 0.9600 .
C16 C17 1.400(6) .
C16 C21 1.406(6) .
C17 C18 1.392(6) .
C17 Pd1 1.989(4) .
C18 C19 1.379(6) .
C18 H18 0.9300 .
C19 C20 1.360(7) .
C19 H19 0.9300 .
C20 C21 1.392(7) .
C20 H20 0.9300 .
C21 C22 1.490(7) .
C22 H22A 0.9600 .
C22 H22B 0.9600 .
C22 H22C 0.9600 .
C23 S1 1.660(4) .
Pd1 S1 2.3237(12) .

loop_
_geom_torsion_atom_site_label_1
_geom_torsion_atom_site_label_2
_geom_torsion_atom_site_label_3
_geom_torsion_atom_site_label_4
_geom_torsion
C2 N1 C1 N2 -9.7(7)
Pd1 N1 C1 N2 167.0(4)
C2 N1 C1 N3 169.7(4)
Pd1 N1 C1 N3 -13.6(6)
C9 N2 C1 N1 172.7(5)
C9 N2 C1 N3 -6.7(8)
C16 N3 C1 N1 -34.9(7)
C16 N3 C1 N2 144.5(4)
C1 N1 C2 C7 -101.8(5)
Pd1 N1 C2 C7 81.4(4)
C1 N1 C2 C3 80.6(5)
Pd1 N1 C2 C3 -96.3(4)
C7 C2 C3 C4 2.2(7)
N1 C2 C3 C4 179.8(4)
C2 C3 C4 C5 -0.7(8)
C3 C4 C5 C6 -1.3(10)
C4 C5 C6 C7 1.9(10)
C3 C2 C7 C6 -1.7(7)
N1 C2 C7 C6 -179.3(5)
C3 C2 C7 C8 177.9(5)
N1 C2 C7 C8 0.3(7)
C5 C6 C7 C2 -0.4(9)
C5 C6 C7 C8 -180.0(6)
C1 N2 C9 C10 -93.9(7)
C1 N2 C9 C14 92.3(6)
C14 C9 C10 C11 -0.7(8)
N2 C9 C10 C11 -174.5(5)
C9 C10 C11 C12 -0.3(10)
C10 C11 C12 C13 0.9(12)
C11 C12 C13 C14 -0.5(12)
C10 C9 C14 C13 1.1(8)
N2 C9 C14 C13 174.9(5)
C10 C9 C14 C15 -178.4(6)
N2 C9 C14 C15 -4.6(8)
C12 C13 C14 C9 -0.5(10)
C12 C13 C14 C15 179.0(7)
C1 N3 C16 C17 38.7(6)
C1 N3 C16 C21 -140.2(4)
C21 C16 C17 C18 6.3(6)
N3 C16 C17 C18 -172.6(4)
C21 C16 C17 Pd1 -173.7(3)
N3 C16 C17 Pd1 7.5(5)
C16 C17 C18 C19 -4.0(6)
Pd1 C17 C18 C19 176.0(3)
C17 C18 C19 C20 -0.4(7)
C18 C19 C20 C21 2.9(7)
C19 C20 C21 C16 -0.7(7)
C19 C20 C21 C22 177.7(5)
C17 C16 C21 C20 -4.0(7)
N3 C16 C21 C20 174.9(4)
C17 C16 C21 C22 177.6(5)
N3 C16 C21 C22 -3.5(7)
